data_4032423
loop_
_publ_author_name
'Chan, Chieh-Kai'
'Chen, Yu-Hsin'
'Tsai, Yu-Lin'
'Chang, Meng-Yang'

_publ_section_title
;
 Synthesis of Substituted 1,6-Diarylnaphthalenes via a Tandem Claisen
 Rearrangement and Ene Reaction Protocol.
;
_journal_issue 6
_journal_name_full 'The Journal of organic chemistry'
_journal_page_first 3317
_journal_page_last 3326
_journal_paper_doi 10.1021/acs.joc.7b00108
_journal_volume 82
_journal_year 2017
_chemical_formula_sum 'C24 H19 F O2'
_chemical_formula_weight 358.39
_space_group_crystal_system monoclinic
_space_group_IT_number 15
_space_group_name_Hall '-C 2yc'
_space_group_name_H-M_alt 'C 1 2/c 1'
_symmetry_space_group_name_Hall '-C 2yc'
_symmetry_space_group_name_H-M 'C 1 2/c 1'
_atom_sites_solution_hydrogens geom
_audit_creation_method SHELXL-2014/6
_cell_angle_alpha 90
_cell_angle_beta 116.484(3)
_cell_angle_gamma 90
_cell_formula_units_Z 16
_cell_length_a 53.153(6)
_cell_length_b 5.7648(6)
_cell_length_c 26.264(3)
_cell_measurement_reflns_used 6278
_cell_measurement_temperature 100(2)
_cell_measurement_theta_max 25.8462
_cell_measurement_theta_min 2.5687
_cell_volume 7203.2(14)
_computing_cell_refinement 'SAINT V8.34A (Bruker AXS Inc., 2013)'
_computing_data_collection 'Bruker APEX2'
_computing_data_reduction 'SAINT V8.34A (Bruker AXS Inc., 2013)'
_computing_molecular_graphics 'Bruker SHELXTL'
_computing_publication_material 'Bruker SHELXTL'
_computing_structure_refinement 'SHELXL-2014/6 (Sheldrick, 2014)'
_diffrn_ambient_temperature 100(2)
_diffrn_detector_area_resol_mean 8.3333
_diffrn_measured_fraction_theta_full 1.000
_diffrn_measured_fraction_theta_max 0.997
_diffrn_measurement_device_type 'Bruker APEX-II CCD'
_diffrn_measurement_method '\f and \w scans'
_diffrn_radiation_type MoK\a
_diffrn_radiation_wavelength 0.71073
_diffrn_reflns_av_R_equivalents 0.0628
_diffrn_reflns_av_unetI/netI 0.0418
_diffrn_reflns_Laue_measured_fraction_full 1.000
_diffrn_reflns_Laue_measured_fraction_max 0.997
_diffrn_reflns_limit_h_max 66
_diffrn_reflns_limit_h_min -66
_diffrn_reflns_limit_k_max 7
_diffrn_reflns_limit_k_min -7
_diffrn_reflns_limit_l_max 32
_diffrn_reflns_limit_l_min -32
_diffrn_reflns_number 53137
_diffrn_reflns_point_group_measured_fraction_full 1.000
_diffrn_reflns_point_group_measured_fraction_max 0.997
_diffrn_reflns_theta_full 25.242
_diffrn_reflns_theta_max 26.452
_diffrn_reflns_theta_min 0.856
_exptl_absorpt_coefficient_mu 0.090
_exptl_absorpt_correction_T_max 0.9485
_exptl_absorpt_correction_T_min 0.9016
_exptl_absorpt_correction_type multi-scan
_exptl_absorpt_process_details 'SADABS V2014/4 (Bruker AXS Inc.)'
_exptl_crystal_colour Colorless
_exptl_crystal_density_diffrn 1.322
_exptl_crystal_density_meas ?
_exptl_crystal_density_method 'not measured'
_exptl_crystal_description Lump
_exptl_crystal_F_000 3008
_exptl_crystal_size_max 0.17
_exptl_crystal_size_mid 0.15
_exptl_crystal_size_min 0.14
_refine_diff_density_max 0.235
_refine_diff_density_min -0.246
_refine_diff_density_rms 0.046
_refine_ls_extinction_method none
_refine_ls_goodness_of_fit_ref 1.025
_refine_ls_hydrogen_treatment constr
_refine_ls_matrix_type full
_refine_ls_number_parameters 491
_refine_ls_number_reflns 7413
_refine_ls_number_restraints 0
_refine_ls_restrained_S_all 1.025
_refine_ls_R_factor_all 0.0659
_refine_ls_R_factor_gt 0.0414
_refine_ls_shift/su_max 0.001
_refine_ls_shift/su_mean 0.000
_refine_ls_structure_factor_coef Fsqd
_refine_ls_weighting_details 'w=1/[\s^2^(Fo^2^)+(0.0411P)^2^+4.0012P] where P=(Fo^2^+2Fc^2^)/3'
_refine_ls_weighting_scheme calc
_refine_ls_wR_factor_gt 0.0880
_refine_ls_wR_factor_ref 0.0996
_reflns_Friedel_coverage 0.000
_reflns_number_gt 5424
_reflns_number_total 7413
_reflns_threshold_expression 'I > 2\s(I)'
_cod_data_source_file jo7b00108_si_009.cif
_cod_data_source_block mo_160920LT_0m
_cod_depositor_comments
;
The following automatic conversions were performed:

'_exptl_crystal_density_meas' value 'not measured' was changed to '?'
- the value is perceived as not measured.

Automatic conversion script
Id: cif_fix_values 4973 2017-02-22 13:04:09Z antanas 
;
_cod_database_code 4032423
_shelx_space_group_comment
;
The symmetry employed for this shelxl refinement is uniquely defined
by the following loop, which should always be used as a source of
symmetry information in preference to the above space-group names.
They are only intended as comments.
;
_shelxl_version_number 2014/6

loop_
_space_group_symop_operation_xyz
'x, y, z'
'-x, y, -z+1/2'
'x+1/2, y+1/2, z'
'-x+1/2, y+1/2, -z+1/2'
'-x, -y, -z'
'x, -y, z-1/2'
'-x+1/2, -y+1/2, -z'
'x+1/2, -y+1/2, z-1/2'

loop_
_atom_site_label
_atom_site_type_symbol
_atom_site_fract_x
_atom_site_fract_y
_atom_site_fract_z
_atom_site_U_iso_or_equiv
_atom_site_adp_type
_atom_site_occupancy
_atom_site_site_symmetry_order
_atom_site_calc_flag
_atom_site_refinement_flags_posn
_atom_site_refinement_flags_adp
F1 F 0.04182(2) 0.30990(17) -0.19355(4) 0.0330(3) Uani 1 1 d . .
F2 F 0.30957(2) 0.09504(19) 0.78833(4) 0.0374(3) Uani 1 1 d . .
O1 O 0.12826(2) 0.04678(19) 0.17233(4) 0.0224(3) Uani 1 1 d . .
O2 O 0.11198(2) 0.39556(18) 0.21869(4) 0.0184(2) Uani 1 1 d . .
O3 O 0.14169(2) -0.23460(19) 0.52931(5) 0.0240(3) Uani 1 1 d . .
O4 O 0.12809(2) 0.10886(19) 0.45117(5) 0.0215(3) Uani 1 1 d . .
C1 C 0.04984(4) 0.3123(3) -0.13645(7) 0.0218(4) Uani 1 1 d . .
C2 C 0.04248(3) 0.1291(3) -0.11260(7) 0.0223(4) Uani 1 1 d . .
H2 H 0.0319 0.0027 -0.1353 0.027 Uiso 1 1 calc R U
C3 C 0.05084(3) 0.1329(3) -0.05446(7) 0.0200(3) Uani 1 1 d . .
H3 H 0.0461 0.0068 -0.0371 0.024 Uiso 1 1 calc R U
C4 C 0.06606(3) 0.3193(3) -0.02128(6) 0.0166(3) Uani 1 1 d . .
C5 C 0.07562(3) 0.3246(3) 0.04140(6) 0.0164(3) Uani 1 1 d . .
C6 C 0.06486(3) 0.4952(3) 0.06580(6) 0.0158(3) Uani 1 1 d . .
C7 C 0.07709(3) 0.5178(3) 0.12611(6) 0.0159(3) Uani 1 1 d . .
C8 C 0.06689(3) 0.6922(3) 0.15033(6) 0.0161(3) Uani 1 1 d . .
H10 H 0.0759 0.7147 0.1904 0.019 Uiso 1 1 calc R U
C9 C 0.04430(3) 0.8292(3) 0.11738(6) 0.0167(3) Uani 1 1 d . .
C10 C 0.03278(3) 1.0035(3) 0.14301(6) 0.0167(3) Uani 1 1 d . .
C11 C 0.01980(3) 1.2056(3) 0.11351(7) 0.0182(3) Uani 1 1 d . .
H11 H 0.0181 1.2302 0.0763 0.022 Uiso 1 1 calc R U
C12 C 0.00943(3) 1.3702(3) 0.13755(7) 0.0199(3) Uani 1 1 d . .
H12 H 0.0004 1.5049 0.1166 0.024 Uiso 1 1 calc R U
C13 C 0.01224(3) 1.3391(3) 0.19221(7) 0.0210(4) Uani 1 1 d . .
H1 H 0.0056 1.4539 0.2091 0.025 Uiso 1 1 calc R U
C14 C 0.06487(4) 0.4999(3) -0.10547(7) 0.0222(4) Uani 1 1 d . .
H19 H 0.0697 0.6240 -0.1232 0.027 Uiso 1 1 calc R U
C15 C 0.07275(3) 0.5029(3) -0.04773(7) 0.0200(3) Uani 1 1 d . .
H18 H 0.0829 0.6320 -0.0256 0.024 Uiso 1 1 calc R U
C16 C 0.09594(3) 0.1724(3) 0.07615(6) 0.0177(3) Uani 1 1 d . .
H17 H 0.1022 0.0531 0.0596 0.021 Uiso 1 1 calc R U
C17 C 0.10758(3) 0.1902(3) 0.13585(6) 0.0176(3) Uani 1 1 d . .
C18 C 0.13815(4) -0.1327(3) 0.14820(7) 0.0239(4) Uani 1 1 d . .
H5 H 0.1224 -0.2321 0.1240 0.036 Uiso 1 1 calc R U
H4 H 0.1523 -0.2258 0.1788 0.036 Uiso 1 1 calc R U
H6 H 0.1465 -0.0630 0.1253 0.036 Uiso 1 1 calc R U
C19 C 0.09892(3) 0.3652(3) 0.16027(6) 0.0157(3) Uani 1 1 d . .
C20 C 0.09912(4) 0.2633(3) 0.24724(7) 0.0245(4) Uani 1 1 d . .
H8 H 0.0795 0.3111 0.2334 0.037 Uiso 1 1 calc R U
H7 H 0.1092 0.2909 0.2883 0.037 Uiso 1 1 calc R U
H9 H 0.0999 0.0979 0.2395 0.037 Uiso 1 1 calc R U
C21 C 0.04152(3) 0.6379(3) 0.03268(7) 0.0184(3) Uani 1 1 d . .
H16 H 0.0328 0.6236 -0.0076 0.022 Uiso 1 1 calc R U
C22 C 0.03137(3) 0.7952(3) 0.05765(7) 0.0191(3) Uani 1 1 d . .
H15 H 0.0153 0.8843 0.0345 0.023 Uiso 1 1 calc R U
C23 C 0.03482(3) 0.9717(3) 0.19737(7) 0.0187(3) Uani 1 1 d . .
H14 H 0.0431 0.8339 0.2178 0.022 Uiso 1 1 calc R U
C24 C 0.02489(3) 1.1385(3) 0.22203(7) 0.0209(4) Uani 1 1 d . .
H13 H 0.0268 1.1156 0.2594 0.025 Uiso 1 1 calc R U
C25 C 0.28558(3) 0.0920(3) 0.73819(7) 0.0243(4) Uani 1 1 d . .
C26 C 0.26731(4) 0.2754(3) 0.72616(7) 0.0259(4) Uani 1 1 d . .
H21 H 0.2713 0.4018 0.7518 0.031 Uiso 1 1 calc R U
C27 C 0.24285(4) 0.2701(3) 0.67539(7) 0.0235(4) Uani 1 1 d . .
H38 H 0.2300 0.3958 0.6660 0.028 Uiso 1 1 calc R U
C28 C 0.23674(3) 0.0840(3) 0.63785(7) 0.0178(3) Uani 1 1 d . .
C29 C 0.20955(3) 0.0772(3) 0.58523(6) 0.0182(3) Uani 1 1 d . .
C30 C 0.20355(3) 0.2367(3) 0.53992(6) 0.0178(3) Uani 1 1 d . .
C31 C 0.22417(3) 0.3872(3) 0.53748(7) 0.0210(4) Uani 1 1 d . .
H28 H 0.2428 0.3844 0.5675 0.025 Uiso 1 1 calc R U
C32 C 0.21778(3) 0.5351(3) 0.49300(7) 0.0223(4) Uani 1 1 d . .
H29 H 0.2321 0.6309 0.4922 0.027 Uiso 1 1 calc R U
C33 C 0.19014(3) 0.5497(3) 0.44781(7) 0.0186(3) Uani 1 1 d . .
C34 C 0.18377(3) 0.7134(3) 0.39979(7) 0.0178(3) Uani 1 1 d . .
C35 C 0.16288(3) 0.6618(3) 0.34517(7) 0.0196(3) Uani 1 1 d . .
H33 H 0.1533 0.5174 0.3384 0.023 Uiso 1 1 calc R U
C36 C 0.15593(3) 0.8176(3) 0.30078(7) 0.0210(4) Uani 1 1 d . .
H32 H 0.1414 0.7809 0.2642 0.025 Uiso 1 1 calc R U
C37 C 0.17011(3) 1.0272(3) 0.30939(7) 0.0222(4) Uani 1 1 d . .
H20 H 0.1653 1.1342 0.2790 0.027 Uiso 1 1 calc R U
C38 C 0.18932(3) -0.0809(3) 0.58138(7) 0.0202(4) Uani 1 1 d . .
H35 H 0.1937 -0.1921 0.6108 0.024 Uiso 1 1 calc R U
C39 C 0.16238(3) -0.0813(3) 0.53485(7) 0.0191(3) Uani 1 1 d . .
C40 C 0.14930(4) -0.4238(3) 0.56879(7) 0.0241(4) Uani 1 1 d . .
H24 H 0.1660 -0.5017 0.5701 0.036 Uiso 1 1 calc R U
H23 H 0.1337 -0.5345 0.5565 0.036 Uiso 1 1 calc R U
H22 H 0.1534 -0.3647 0.6067 0.036 Uiso 1 1 calc R U
C41 C 0.15539(3) 0.0854(3) 0.49310(7) 0.0175(3) Uani 1 1 d . .
C42 C 0.12010(4) -0.0584(3) 0.40626(7) 0.0300(4) Uani 1 1 d . .
H25 H 0.1324 -0.0436 0.3876 0.045 Uiso 1 1 calc R U
H26 H 0.1006 -0.0309 0.3784 0.045 Uiso 1 1 calc R U
H27 H 0.1218 -0.2149 0.4221 0.045 Uiso 1 1 calc R U
C43 C 0.17594(3) 0.2432(3) 0.49376(7) 0.0175(3) Uani 1 1 d . .
C44 C 0.19144(3) 1.0788(3) 0.36297(7) 0.0211(4) Uani 1 1 d . .
H31 H 0.2016 1.2200 0.3690 0.025 Uiso 1 1 calc R U
C45 C 0.19799(3) 0.9245(3) 0.40782(7) 0.0196(3) Uani 1 1 d . .
H30 H 0.2123 0.9631 0.4445 0.023 Uiso 1 1 calc R U
C46 C 0.16985(3) 0.4059(3) 0.44943(7) 0.0185(3) Uani 1 1 d . .
H34 H 0.1512 0.4161 0.4199 0.022 Uiso 1 1 calc R U
C47 C 0.25600(3) -0.0971(3) 0.65218(7) 0.0228(4) Uani 1 1 d . .
H36 H 0.2522 -0.2251 0.6270 0.027 Uiso 1 1 calc R U
C48 C 0.28065(4) -0.0941(3) 0.70245(7) 0.0268(4) Uani 1 1 d . .
H37 H 0.2938 -0.2177 0.7119 0.032 Uiso 1 1 calc R U

loop_
_atom_site_aniso_label
_atom_site_aniso_U_11
_atom_site_aniso_U_22
_atom_site_aniso_U_33
_atom_site_aniso_U_23
_atom_site_aniso_U_13
_atom_site_aniso_U_12
F1 0.0497(7) 0.0354(6) 0.0146(5) -0.0007(4) 0.0148(5) 0.0067(5)
F2 0.0254(6) 0.0455(7) 0.0253(6) 0.0010(5) -0.0031(5) 0.0000(5)
O1 0.0240(6) 0.0232(6) 0.0176(6) 0.0021(5) 0.0073(5) 0.0092(5)
O2 0.0175(6) 0.0230(6) 0.0121(6) -0.0004(4) 0.0044(5) -0.0018(5)
O3 0.0220(6) 0.0255(6) 0.0239(6) 0.0051(5) 0.0097(5) -0.0053(5)
O4 0.0165(6) 0.0234(6) 0.0228(6) -0.0010(5) 0.0070(5) -0.0006(5)
C1 0.0274(9) 0.0264(9) 0.0118(8) 0.0016(7) 0.0090(7) 0.0093(7)
C2 0.0246(9) 0.0211(8) 0.0196(9) -0.0064(7) 0.0086(7) -0.0001(7)
C3 0.0220(9) 0.0186(8) 0.0203(9) 0.0016(6) 0.0102(7) -0.0003(7)
C4 0.0165(8) 0.0190(8) 0.0150(8) 0.0009(6) 0.0077(7) 0.0040(6)
C5 0.0183(8) 0.0162(8) 0.0161(8) -0.0005(6) 0.0089(7) -0.0024(6)
C6 0.0166(8) 0.0156(7) 0.0160(8) 0.0007(6) 0.0078(7) -0.0023(6)
C7 0.0144(8) 0.0174(8) 0.0154(8) 0.0003(6) 0.0062(7) -0.0027(6)
C8 0.0170(8) 0.0180(8) 0.0123(8) -0.0015(6) 0.0056(7) -0.0026(6)
C9 0.0182(8) 0.0161(8) 0.0178(8) 0.0010(6) 0.0098(7) -0.0012(6)
C10 0.0153(8) 0.0178(8) 0.0176(8) -0.0015(6) 0.0077(7) -0.0024(6)
C11 0.0183(8) 0.0192(8) 0.0174(8) 0.0004(6) 0.0082(7) -0.0021(6)
C12 0.0193(9) 0.0160(8) 0.0246(9) 0.0010(6) 0.0101(7) -0.0003(6)
C13 0.0198(9) 0.0210(8) 0.0236(9) -0.0047(7) 0.0110(7) -0.0013(7)
C14 0.0286(10) 0.0216(8) 0.0198(9) 0.0038(7) 0.0138(8) 0.0031(7)
C15 0.0244(9) 0.0180(8) 0.0175(9) -0.0006(6) 0.0091(7) 0.0012(7)
C16 0.0194(8) 0.0170(8) 0.0179(8) -0.0006(6) 0.0094(7) 0.0007(6)
C17 0.0147(8) 0.0188(8) 0.0172(8) 0.0044(6) 0.0052(7) 0.0010(6)
C18 0.0267(10) 0.0221(8) 0.0252(9) 0.0037(7) 0.0137(8) 0.0090(7)
C19 0.0150(8) 0.0182(8) 0.0119(8) -0.0003(6) 0.0041(6) -0.0027(6)
C20 0.0259(10) 0.0298(9) 0.0165(9) 0.0017(7) 0.0083(8) -0.0040(7)
C21 0.0215(9) 0.0203(8) 0.0129(8) 0.0011(6) 0.0074(7) 0.0000(7)
C22 0.0199(9) 0.0210(8) 0.0155(8) 0.0047(6) 0.0073(7) 0.0041(7)
C23 0.0175(8) 0.0195(8) 0.0182(8) 0.0021(6) 0.0070(7) 0.0005(6)
C24 0.0206(9) 0.0262(9) 0.0177(9) -0.0018(7) 0.0101(7) -0.0023(7)
C25 0.0187(9) 0.0302(9) 0.0168(9) 0.0043(7) 0.0016(7) -0.0023(7)
C26 0.0307(10) 0.0250(9) 0.0182(9) -0.0022(7) 0.0075(8) -0.0016(7)
C27 0.0260(9) 0.0203(8) 0.0200(9) 0.0021(7) 0.0066(8) 0.0040(7)
C28 0.0182(8) 0.0198(8) 0.0160(8) 0.0031(6) 0.0080(7) -0.0007(6)
C29 0.0187(8) 0.0192(8) 0.0170(8) -0.0018(6) 0.0083(7) 0.0016(6)
C30 0.0184(8) 0.0181(8) 0.0168(8) -0.0010(6) 0.0078(7) 0.0005(6)
C31 0.0158(8) 0.0233(8) 0.0190(9) 0.0004(7) 0.0032(7) -0.0022(7)
C32 0.0194(9) 0.0216(8) 0.0242(9) 0.0020(7) 0.0082(7) -0.0041(7)
C33 0.0196(8) 0.0184(8) 0.0175(8) -0.0010(6) 0.0081(7) 0.0018(6)
C34 0.0171(8) 0.0178(8) 0.0198(9) 0.0014(6) 0.0094(7) 0.0022(6)
C35 0.0185(8) 0.0176(8) 0.0221(9) -0.0013(6) 0.0085(7) -0.0009(6)
C36 0.0209(9) 0.0229(8) 0.0169(9) -0.0006(7) 0.0064(7) 0.0019(7)
C37 0.0259(9) 0.0196(8) 0.0216(9) 0.0044(7) 0.0109(8) 0.0051(7)
C38 0.0232(9) 0.0206(8) 0.0181(9) 0.0016(6) 0.0102(7) 0.0011(7)
C39 0.0197(9) 0.0198(8) 0.0213(9) -0.0024(7) 0.0122(7) -0.0041(6)
C40 0.0242(9) 0.0212(8) 0.0289(10) 0.0033(7) 0.0136(8) -0.0012(7)
C41 0.0137(8) 0.0208(8) 0.0179(8) -0.0018(6) 0.0071(7) 0.0015(6)
C42 0.0240(10) 0.0324(10) 0.0250(10) -0.0044(8) 0.0032(8) 0.0009(8)
C43 0.0181(8) 0.0176(8) 0.0188(8) -0.0019(6) 0.0099(7) 0.0008(6)
C44 0.0228(9) 0.0155(8) 0.0252(9) -0.0002(7) 0.0108(7) -0.0006(7)
C45 0.0180(8) 0.0198(8) 0.0198(9) -0.0020(7) 0.0074(7) -0.0002(6)
C46 0.0155(8) 0.0204(8) 0.0169(8) -0.0015(6) 0.0049(7) 0.0014(6)
C47 0.0240(9) 0.0211(8) 0.0229(9) -0.0024(7) 0.0100(8) -0.0003(7)
C48 0.0233(9) 0.0261(9) 0.0296(10) 0.0039(7) 0.0106(8) 0.0060(7)

loop_
_atom_type_symbol
_atom_type_description
_atom_type_scat_dispersion_real
_atom_type_scat_dispersion_imag
_atom_type_scat_source
C C 0.0033 0.0016 'International Tables Vol C Tables 4.2.6.8 and 6.1.1.4'
H H 0.0000 0.0000 'International Tables Vol C Tables 4.2.6.8 and 6.1.1.4'
O O 0.0106 0.0060 'International Tables Vol C Tables 4.2.6.8 and 6.1.1.4'
F F 0.0171 0.0103 'International Tables Vol C Tables 4.2.6.8 and 6.1.1.4'

loop_
_geom_angle_atom_site_label_1
_geom_angle_atom_site_label_2
_geom_angle_atom_site_label_3
_geom_angle
C17 O1 C18 117.78(12)
C19 O2 C20 113.01(12)
C39 O3 C40 117.45(12)
C41 O4 C42 114.23(12)
F1 C1 C2 118.79(15)
F1 C1 C14 118.22(14)
C2 C1 C14 122.98(15)
C1 C2 C3 118.29(15)
C1 C2 H2 120.9
C3 C2 H2 120.9
C2 C3 C4 120.86(15)
C2 C3 H3 119.6
C4 C3 H3 119.6
C3 C4 C15 118.62(14)
C3 C4 C5 121.60(14)
C15 C4 C5 119.77(14)
C16 C5 C6 119.72(14)
C16 C5 C4 119.99(14)
C6 C5 C4 120.20(14)
C21 C6 C7 118.01(14)
C21 C6 C5 122.76(14)
C7 C6 C5 119.17(14)
C19 C7 C8 121.72(14)
C19 C7 C6 119.15(14)
C8 C7 C6 119.13(14)
C9 C8 C7 121.71(14)
C9 C8 H10 119.1
C7 C8 H10 119.1
C8 C9 C22 118.29(14)
C8 C9 C10 121.65(14)
C22 C9 C10 120.03(14)
C23 C10 C11 118.09(14)
C23 C10 C9 121.00(14)
C11 C10 C9 120.91(14)
C12 C11 C10 121.12(15)
C12 C11 H11 119.4
C10 C11 H11 119.4
C11 C12 C13 120.19(15)
C11 C12 H12 119.9
C13 C12 H12 119.9
C12 C13 C24 119.48(15)
C12 C13 H1 120.3
C24 C13 H1 120.3
C1 C14 C15 118.10(15)
C1 C14 H19 120.9
C15 C14 H19 120.9
C14 C15 C4 121.14(15)
C14 C15 H18 119.4
C4 C15 H18 119.4
C5 C16 C17 121.15(14)
C5 C16 H17 119.4
C17 C16 H17 119.4
O1 C17 C19 116.54(13)
O1 C17 C16 123.53(14)
C19 C17 C16 119.89(14)
O1 C18 H5 109.5
O1 C18 H4 109.5
H5 C18 H4 109.5
O1 C18 H6 109.5
H5 C18 H6 109.5
H4 C18 H6 109.5
C17 C19 O2 120.08(13)
C17 C19 C7 120.65(14)
O2 C19 C7 119.26(13)
O2 C20 H8 109.5
O2 C20 H7 109.5
H8 C20 H7 109.5
O2 C20 H9 109.5
H8 C20 H9 109.5
H7 C20 H9 109.5
C22 C21 C6 121.09(14)
C22 C21 H16 119.5
C6 C21 H16 119.5
C21 C22 C9 121.57(14)
C21 C22 H15 119.2
C9 C22 H15 119.2
C24 C23 C10 120.93(15)
C24 C23 H14 119.5
C10 C23 H14 119.5
C23 C24 C13 120.16(15)
C23 C24 H13 119.9
C13 C24 H13 119.9
F2 C25 C48 118.78(15)
F2 C25 C26 118.21(15)
C48 C25 C26 123.01(16)
C25 C26 C27 117.89(16)
C25 C26 H21 121.1
C27 C26 H21 121.1
C26 C27 C28 121.33(15)
C26 C27 H38 119.3
C28 C27 H38 119.3
C47 C28 C27 118.35(15)
C47 C28 C29 121.58(14)
C27 C28 C29 120.01(14)
C38 C29 C30 119.28(15)
C38 C29 C28 119.20(14)
C30 C29 C28 121.46(14)
C31 C30 C29 122.83(14)
C31 C30 C43 117.83(14)
C29 C30 C43 119.31(14)
C32 C31 C30 121.24(15)
C32 C31 H28 119.4
C30 C31 H28 119.4
C31 C32 C33 121.55(15)
C31 C32 H29 119.2
C33 C32 H29 119.2
C46 C33 C32 118.11(14)
C46 C33 C34 121.52(14)
C32 C33 C34 120.35(14)
C45 C34 C35 117.94(14)
C45 C34 C33 121.37(14)
C35 C34 C33 120.68(14)
C36 C35 C34 121.09(15)
C36 C35 H33 119.5
C34 C35 H33 119.5
C35 C36 C37 120.39(15)
C35 C36 H32 119.8
C37 C36 H32 119.8
C36 C37 C44 119.33(15)
C36 C37 H20 120.3
C44 C37 H20 120.3
C29 C38 C39 121.54(15)
C29 C38 H35 119.2
C39 C38 H35 119.2
O3 C39 C41 116.57(14)
O3 C39 C38 123.52(14)
C41 C39 C38 119.85(14)
O3 C40 H24 109.5
O3 C40 H23 109.5
H24 C40 H23 109.5
O3 C40 H22 109.5
H24 C40 H22 109.5
H23 C40 H22 109.5
C39 C41 O4 121.09(14)
C39 C41 C43 120.36(14)
O4 C41 C43 118.49(14)
O4 C42 H25 109.5
O4 C42 H26 109.5
H25 C42 H26 109.5
O4 C42 H27 109.5
H25 C42 H27 109.5
H26 C42 H27 109.5
C46 C43 C41 121.56(14)
C46 C43 C30 119.18(14)
C41 C43 C30 119.26(14)
C37 C44 C45 120.25(15)
C37 C44 H31 119.9
C45 C44 H31 119.9
C44 C45 C34 120.97(15)
C44 C45 H30 119.5
C34 C45 H30 119.5
C33 C46 C43 121.98(15)
C33 C46 H34 119.0
C43 C46 H34 119.0
C48 C47 C28 121.18(15)
C48 C47 H36 119.4
C28 C47 H36 119.4
C25 C48 C47 118.24(16)
C25 C48 H37 120.9
C47 C48 H37 120.9

loop_
_geom_bond_atom_site_label_1
_geom_bond_atom_site_label_2
_geom_bond_distance
F1 C1 1.3640(17)
F2 C25 1.3649(18)
O1 C17 1.3678(18)
O1 C18 1.4300(19)
O2 C19 1.3845(18)
O2 C20 1.4379(19)
O3 C39 1.3668(19)
O3 C40 1.4335(19)
O4 C41 1.3824(18)
O4 C42 1.433(2)
C1 C2 1.371(2)
C1 C14 1.375(2)
C2 C3 1.387(2)
C2 H2 0.9500
C3 C4 1.392(2)
C3 H3 0.9500
C4 C15 1.396(2)
C4 C5 1.491(2)
C5 C16 1.375(2)
C5 C6 1.425(2)
C6 C21 1.418(2)
C6 C7 1.425(2)
C7 C19 1.413(2)
C7 C8 1.420(2)
C8 C9 1.374(2)
C8 H10 0.9500
C9 C22 1.418(2)
C9 C10 1.485(2)
C10 C23 1.395(2)
C10 C11 1.398(2)
C11 C12 1.383(2)
C11 H11 0.9500
C12 C13 1.387(2)
C12 H12 0.9500
C13 C24 1.390(2)
C13 H1 0.9500
C14 C15 1.382(2)
C14 H19 0.9500
C15 H18 0.9500
C16 C17 1.409(2)
C16 H17 0.9500
C17 C19 1.380(2)
C18 H5 0.9800
C18 H4 0.9800
C18 H6 0.9800
C20 H8 0.9800
C20 H7 0.9800
C20 H9 0.9800
C21 C22 1.364(2)
C21 H16 0.9500
C22 H15 0.9500
C23 C24 1.388(2)
C23 H14 0.9500
C24 H13 0.9500
C25 C48 1.372(2)
C25 C26 1.373(2)
C26 C27 1.387(2)
C26 H21 0.9500
C27 C28 1.394(2)
C27 H38 0.9500
C28 C47 1.391(2)
C28 C29 1.489(2)
C29 C38 1.378(2)
C29 C30 1.423(2)
C30 C31 1.422(2)
C30 C43 1.427(2)
C31 C32 1.362(2)
C31 H28 0.9500
C32 C33 1.421(2)
C32 H29 0.9500
C33 C46 1.376(2)
C33 C34 1.488(2)
C34 C45 1.398(2)
C34 C35 1.400(2)
C35 C36 1.385(2)
C35 H33 0.9500
C36 C37 1.388(2)
C36 H32 0.9500
C37 C44 1.390(2)
C37 H20 0.9500
C38 C39 1.408(2)
C38 H35 0.9500
C39 C41 1.379(2)
C40 H24 0.9800
C40 H23 0.9800
C40 H22 0.9800
C41 C43 1.416(2)
C42 H25 0.9800
C42 H26 0.9800
C42 H27 0.9800
C43 C46 1.416(2)
C44 C45 1.391(2)
C44 H31 0.9500
C45 H30 0.9500
C46 H34 0.9500
C47 C48 1.385(2)
C47 H36 0.9500
C48 H37 0.9500

loop_
_geom_torsion_atom_site_label_1
_geom_torsion_atom_site_label_2
_geom_torsion_atom_site_label_3
_geom_torsion_atom_site_label_4
_geom_torsion
F1 C1 C2 C3 179.76(14)
C14 C1 C2 C3 -0.6(3)
C1 C2 C3 C4 0.7(2)
C2 C3 C4 C15 0.0(2)
C2 C3 C4 C5 -178.99(15)
C3 C4 C5 C16 68.2(2)
C15 C4 C5 C16 -110.81(17)
C3 C4 C5 C6 -115.12(17)
C15 C4 C5 C6 65.9(2)
C16 C5 C6 C21 -171.72(15)
C4 C5 C6 C21 11.6(2)
C16 C5 C6 C7 5.4(2)
C4 C5 C6 C7 -171.34(14)
C21 C6 C7 C19 175.02(14)
C5 C6 C7 C19 -2.2(2)
C21 C6 C7 C8 -4.6(2)
C5 C6 C7 C8 178.22(14)
C19 C7 C8 C9 -175.06(14)
C6 C7 C8 C9 4.5(2)
C7 C8 C9 C22 -1.0(2)
C7 C8 C9 C10 176.93(14)
C8 C9 C10 C23 -29.1(2)
C22 C9 C10 C23 148.79(15)
C8 C9 C10 C11 150.33(15)
C22 C9 C10 C11 -31.8(2)
C23 C10 C11 C12 0.4(2)
C9 C10 C11 C12 -178.98(14)
C10 C11 C12 C13 1.2(2)
C11 C12 C13 C24 -1.6(2)
F1 C1 C14 C15 179.43(14)
C2 C1 C14 C15 -0.2(3)
C1 C14 C15 C4 0.9(2)
C3 C4 C15 C14 -0.9(2)
C5 C4 C15 C14 178.17(15)
C6 C5 C16 C17 -3.8(2)
C4 C5 C16 C17 172.91(14)
C18 O1 C17 C19 -178.51(14)
C18 O1 C17 C16 -1.0(2)
C5 C16 C17 O1 -178.48(14)
C5 C16 C17 C19 -1.0(2)
O1 C17 C19 O2 3.1(2)
C16 C17 C19 O2 -174.49(13)
O1 C17 C19 C7 -178.11(13)
C16 C17 C19 C7 4.3(2)
C20 O2 C19 C17 -89.55(17)
C20 O2 C19 C7 91.67(16)
C8 C7 C19 C17 176.97(14)
C6 C7 C19 C17 -2.6(2)
C8 C7 C19 O2 -4.3(2)
C6 C7 C19 O2 176.17(13)
C7 C6 C21 C22 1.2(2)
C5 C6 C21 C22 178.34(15)
C6 C21 C22 C9 2.4(2)
C8 C9 C22 C21 -2.6(2)
C10 C9 C22 C21 179.52(15)
C11 C10 C23 C24 -1.6(2)
C9 C10 C23 C24 177.79(15)
C10 C23 C24 C13 1.2(2)
C12 C13 C24 C23 0.5(2)
F2 C25 C26 C27 -179.39(15)
C48 C25 C26 C27 -0.1(3)
C25 C26 C27 C28 0.7(3)
C26 C27 C28 C47 -0.7(2)
C26 C27 C28 C29 176.54(16)
C47 C28 C29 C38 68.2(2)
C27 C28 C29 C38 -108.93(18)
C47 C28 C29 C30 -114.48(18)
C27 C28 C29 C30 68.4(2)
C38 C29 C30 C31 -172.67(15)
C28 C29 C30 C31 10.0(2)
C38 C29 C30 C43 5.4(2)
C28 C29 C30 C43 -171.90(14)
C29 C30 C31 C32 178.96(15)
C43 C30 C31 C32 0.9(2)
C30 C31 C32 C33 1.5(3)
C31 C32 C33 C46 -1.3(2)
C31 C32 C33 C34 179.90(15)
C46 C33 C34 C45 149.35(16)
C32 C33 C34 C45 -31.9(2)
C46 C33 C34 C35 -29.5(2)
C32 C33 C34 C35 149.28(16)
C45 C34 C35 C36 -1.8(2)
C33 C34 C35 C36 177.08(15)
C34 C35 C36 C37 1.5(2)
C35 C36 C37 C44 0.2(2)
C30 C29 C38 C39 -3.0(2)
C28 C29 C38 C39 174.36(14)
C40 O3 C39 C41 173.57(14)
C40 O3 C39 C38 -9.2(2)
C29 C38 C39 O3 -179.94(14)
C29 C38 C39 C41 -2.8(2)
O3 C39 C41 O4 6.2(2)
C38 C39 C41 O4 -171.15(14)
O3 C39 C41 C43 -176.54(13)
C38 C39 C41 C43 6.2(2)
C42 O4 C41 C39 -78.89(18)
C42 O4 C41 C43 103.76(16)
C39 C41 C43 C46 175.70(15)
O4 C41 C43 C46 -6.9(2)
C39 C41 C43 C30 -3.7(2)
O4 C41 C43 C30 173.71(14)
C31 C30 C43 C46 -3.3(2)
C29 C30 C43 C46 178.49(14)
C31 C30 C43 C41 176.02(14)
C29 C30 C43 C41 -2.1(2)
C36 C37 C44 C45 -1.6(2)
C37 C44 C45 C34 1.3(2)
C35 C34 C45 C44 0.4(2)
C33 C34 C45 C44 -178.49(15)
C32 C33 C46 C43 -1.3(2)
C34 C33 C46 C43 177.48(14)
C41 C43 C46 C33 -175.71(15)
C30 C43 C46 C33 3.6(2)
C27 C28 C47 C48 0.2(2)
C29 C28 C47 C48 -177.04(15)
F2 C25 C48 C47 178.87(15)
C26 C25 C48 C47 -0.4(3)
C28 C47 C48 C25 0.4(3)
